data_7123112
loop_
_publ_author_name
'Lan, Wenlong'
'Valverde-Mu\~noz, Francisco Javier'
'Hao, Xiaoyun'
'Dou, Yong'
'Mu\~noz, Carmen'
'Zhou, Zhen'
'Liu, Hui'
'Liu, Qingyun'
'Real Cabezos, Jos\'e Antonio A'
'Zhang, Daopeng'

_publ_section_title
;
 Unprecedented hetero-bimetallic three-dimensional spin crossover
 coordination polymer based on the tetrahedral [Hg(SeCN)4]2- building
 block
;
_journal_name_full 'Chemical Communications'
_journal_paper_doi 10.1039/C9CC01291E
_journal_year 2019
_chemical_formula_moiety 'C16 H12 Fe Hg N6 S4'
_chemical_formula_sum 'C16 H12 Fe Hg N6 S4'
_chemical_formula_weight 673.00
_space_group_crystal_system orthorhombic
_space_group_IT_number 70
_space_group_name_Hall '-F 2uv 2vw'
_space_group_name_H-M_alt 'F d d d'
_symmetry_space_group_name_Hall '-F 2uv 2vw'
_symmetry_space_group_name_H-M 'F d d d :2'
_atom_sites_solution_hydrogens geom
_audit_creation_method SHELXL-2014/7
_audit_update_record
;
2019-03-04 deposited with the CCDC.    2019-03-07 downloaded from the CCDC.
;
_cell_angle_alpha 90
_cell_angle_beta 90
_cell_angle_gamma 90
_cell_formula_units_Z 16
_cell_length_a 13.3667(7)
_cell_length_b 20.5131(13)
_cell_length_c 36.0076(14)
_cell_measurement_reflns_used 1980
_cell_measurement_temperature 293(2)
_cell_measurement_theta_max 26.102
_cell_measurement_theta_min 2.569
_cell_volume 9873.0(9)
_computing_cell_refinement 'SAINT-Plus (Bruker, 2001)'
_computing_data_collection 'APEX2 (Bruker, 2004)'
_computing_data_reduction SAINT-Plus
_computing_molecular_graphics 'SHELXL(Sheldrick, 2014)'
_computing_publication_material SHELXL
_computing_structure_refinement 'SHELXL-2014/7 (Sheldrick, 2014)'
_computing_structure_solution 'SHELXL-2014/7 (Sheldrick, 2014)'
_diffrn_ambient_temperature 293(2)
_diffrn_measured_fraction_theta_full 0.998
_diffrn_measured_fraction_theta_max 0.998
_diffrn_measurement_device_type 'Bruker APEX II CCD area-detector'
_diffrn_measurement_method '\f and \w scans'
_diffrn_radiation_type MoK\a
_diffrn_radiation_wavelength 0.71073
_diffrn_reflns_av_R_equivalents 0.0481
_diffrn_reflns_av_unetI/netI 0.0305
_diffrn_reflns_Laue_measured_fraction_full 0.998
_diffrn_reflns_Laue_measured_fraction_max 0.998
_diffrn_reflns_limit_h_max 10
_diffrn_reflns_limit_h_min -15
_diffrn_reflns_limit_k_max 24
_diffrn_reflns_limit_k_min -24
_diffrn_reflns_limit_l_max 42
_diffrn_reflns_limit_l_min -42
_diffrn_reflns_number 13417
_diffrn_reflns_point_group_measured_fraction_full 0.998
_diffrn_reflns_point_group_measured_fraction_max 0.998
_diffrn_reflns_theta_full 25.007
_diffrn_reflns_theta_max 25.007
_diffrn_reflns_theta_min 3.251
_diffrn_source 'fine-focus sealed tube'
_exptl_absorpt_coefficient_mu 7.151
_exptl_absorpt_correction_T_max 0.3436
_exptl_absorpt_correction_T_min 0.2680
_exptl_absorpt_correction_type multi-scan
_exptl_absorpt_process_details sadabs
_exptl_crystal_colour yellow
_exptl_crystal_density_diffrn 1.811
_exptl_crystal_description block
_exptl_crystal_F_000 5120
_exptl_crystal_size_max 0.250
_exptl_crystal_size_mid 0.210
_exptl_crystal_size_min 0.190
_refine_diff_density_max 1.150
_refine_diff_density_min -0.903
_refine_diff_density_rms 0.116
_refine_ls_extinction_method none
_refine_ls_goodness_of_fit_ref 1.078
_refine_ls_hydrogen_treatment constr
_refine_ls_matrix_type full
_refine_ls_number_parameters 128
_refine_ls_number_reflns 2186
_refine_ls_number_restraints 1
_refine_ls_restrained_S_all 1.078
_refine_ls_R_factor_all 0.0434
_refine_ls_R_factor_gt 0.0334
_refine_ls_shift/su_max 0.003
_refine_ls_shift/su_mean 0.000
_refine_ls_structure_factor_coef Fsqd
_refine_ls_weighting_details 'w=1/[\s^2^(Fo^2^)+(0.0411P)^2^+66.1057P] where P=(Fo^2^+2Fc^2^)/3'
_refine_ls_weighting_scheme calc
_refine_ls_wR_factor_gt 0.0830
_refine_ls_wR_factor_ref 0.0882
_reflns_Friedel_coverage 0.000
_reflns_number_gt 1815
_reflns_number_total 2186
_reflns_threshold_expression 'I > 2\s(I)'
_cod_data_source_file c9cc01291e2.cif
_cod_data_source_block FeSCNHg
_cod_database_code 7123112
_shelx_shelxl_version_number 2014/7
_shelx_space_group_comment
;
The symmetry employed for this shelxl refinement is uniquely defined
by the following loop, which should always be used as a source of
symmetry information in preference to the above space-group names.
They are only intended as comments.
;
_shelx_estimated_absorpt_t_min 0.268
_shelx_estimated_absorpt_t_max 0.344

loop_
_space_group_symop_operation_xyz
'x, y, z'
'-x+3/4, -y+3/4, z'
'-x+3/4, y, -z+3/4'
'x, -y+3/4, -z+3/4'
'x, y+1/2, z+1/2'
'-x+3/4, -y+5/4, z+1/2'
'-x+3/4, y+1/2, -z+5/4'
'x, -y+5/4, -z+5/4'
'x+1/2, y, z+1/2'
'-x+5/4, -y+3/4, z+1/2'
'-x+5/4, y, -z+5/4'
'x+1/2, -y+3/4, -z+5/4'
'x+1/2, y+1/2, z'
'-x+5/4, -y+5/4, z'
'-x+5/4, y+1/2, -z+3/4'
'x+1/2, -y+5/4, -z+3/4'
'-x, -y, -z'
'x-3/4, y-3/4, -z'
'x-3/4, -y, z-3/4'
'-x, y-3/4, z-3/4'
'-x, -y+1/2, -z+1/2'
'x-3/4, y-1/4, -z+1/2'
'x-3/4, -y+1/2, z-1/4'
'-x, y-1/4, z-1/4'
'-x+1/2, -y, -z+1/2'
'x-1/4, y-3/4, -z+1/2'
'x-1/4, -y, z-1/4'
'-x+1/2, y-3/4, z-1/4'
'-x+1/2, -y+1/2, -z'
'x-1/4, y-1/4, -z'
'x-1/4, -y+1/2, z-3/4'
'-x+1/2, y-1/4, z-3/4'

loop_
_atom_site_label
_atom_site_type_symbol
_atom_site_fract_x
_atom_site_fract_y
_atom_site_fract_z
_atom_site_U_iso_or_equiv
_atom_site_adp_type
_atom_site_occupancy
_atom_site_site_symmetry_order
_atom_site_calc_flag
_atom_site_refinement_flags_posn
_atom_site_refinement_flags_adp
_atom_site_refinement_flags_occupancy
Fe1 Fe 0.1250 0.45597(5) 0.1250 0.0289(2) Uani 1 2 d S T P
Hg1 Hg -0.1250 0.3750 0.00506(2) 0.05070(16) Uani 1 2 d S TU P
S1 S -0.05643(13) 0.28985(7) 0.05147(4) 0.0471(4) Uani 1 1 d . . .
S2 S 0.02926(13) 0.40052(12) -0.03156(6) 0.0820(7) Uani 1 1 d . U .
N1 N 0.0528(4) 0.3810(2) 0.09283(13) 0.0427(12) Uani 1 1 d . . .
N2 N -0.0536(4) 0.4723(2) -0.09018(13) 0.0445(12) Uani 1 1 d . . .
N3 N 0.2509(3) 0.4570(2) 0.08591(11) 0.0328(10) Uani 1 1 d . . .
C1 C 0.0084(4) 0.3441(3) 0.07546(14) 0.0344(12) Uani 1 1 d . . .
C2 C -0.0220(4) 0.4425(3) -0.06643(17) 0.0454(15) Uani 1 1 d . . .
C3 C 0.2369(4) 0.4538(3) 0.04905(14) 0.0350(12) Uani 1 1 d . . .
H3 H 0.1721 0.4504 0.0399 0.042 Uiso 1 1 calc R U .
C4 C 0.3152(4) 0.4553(3) 0.02449(15) 0.0412(14) Uani 1 1 d . . .
H4 H 0.3022 0.4520 -0.0008 0.049 Uiso 1 1 calc R U .
C5 C 0.4256(4) 0.4644(3) 0.07400(16) 0.0478(16) Uani 1 1 d . . .
H5 H 0.4900 0.4677 0.0836 0.057 Uiso 1 1 calc R U .
C6 C 0.3447(4) 0.4626(3) 0.09781(16) 0.0441(15) Uani 1 1 d . . .
H6 H 0.3563 0.4654 0.1232 0.053 Uiso 1 1 calc R U .
C7 C 0.4116(4) 0.4615(3) 0.03621(16) 0.0396(13) Uani 1 1 d . . .
C8 C 0.4981(5) 0.4665(3) 0.00923(18) 0.0530(17) Uani 1 1 d . . .
H8A H 0.4912 0.4332 -0.0097 0.064 Uiso 1 1 calc R U .
H8B H 0.5603 0.4587 0.0224 0.064 Uiso 1 1 calc R U .

loop_
_atom_site_aniso_label
_atom_site_aniso_U_11
_atom_site_aniso_U_22
_atom_site_aniso_U_33
_atom_site_aniso_U_23
_atom_site_aniso_U_13
_atom_site_aniso_U_12
Fe1 0.0268(5) 0.0370(6) 0.0229(5) 0.000 0.0040(4) 0.000
Hg1 0.0565(2) 0.0693(3) 0.0263(2) 0.000 0.000 -0.01776(18)
S1 0.0705(10) 0.0347(8) 0.0361(8) -0.0055(6) -0.0006(7) -0.0103(7)
S2 0.0423(9) 0.1239(18) 0.0797(13) 0.0680(13) 0.0038(9) 0.0049(10)
N1 0.041(3) 0.050(3) 0.037(3) -0.003(2) -0.005(2) -0.004(2)
N2 0.042(3) 0.051(3) 0.041(3) 0.014(3) 0.008(2) 0.004(2)
N3 0.028(2) 0.044(3) 0.027(2) 0.003(2) 0.0042(18) 0.0025(19)
C1 0.037(3) 0.037(3) 0.029(3) 0.001(2) 0.008(2) 0.001(3)
C2 0.033(3) 0.057(4) 0.046(4) 0.015(3) 0.015(3) 0.002(3)
C3 0.034(3) 0.042(3) 0.029(3) 0.002(2) 0.003(2) 0.002(2)
C4 0.050(4) 0.047(4) 0.027(3) 0.005(2) 0.006(3) 0.005(3)
C5 0.028(3) 0.071(4) 0.045(4) 0.005(3) 0.006(3) -0.002(3)
C6 0.032(3) 0.069(4) 0.032(3) 0.001(3) 0.003(2) 0.000(3)
C7 0.040(3) 0.037(3) 0.042(3) 0.010(3) 0.016(3) 0.007(2)
C8 0.051(4) 0.052(4) 0.056(4) 0.013(3) 0.027(3) 0.014(3)

loop_
_atom_type_symbol
_atom_type_description
_atom_type_scat_dispersion_real
_atom_type_scat_dispersion_imag
_atom_type_scat_source
C C 0.0033 0.0016 'International Tables Vol C Tables 4.2.6.8 and 6.1.1.4'
H H 0.0000 0.0000 'International Tables Vol C Tables 4.2.6.8 and 6.1.1.4'
N N 0.0061 0.0033 'International Tables Vol C Tables 4.2.6.8 and 6.1.1.4'
S S 0.1246 0.1234 'International Tables Vol C Tables 4.2.6.8 and 6.1.1.4'
Fe Fe 0.3463 0.8444 'International Tables Vol C Tables 4.2.6.8 and 6.1.1.4'
Hg Hg -2.3894 9.2266 'International Tables Vol C Tables 4.2.6.8 and 6.1.1.4'

loop_
_geom_angle_atom_site_label_1
_geom_angle_atom_site_label_2
_geom_angle_atom_site_label_3
_geom_angle
_geom_angle_site_symmetry_1
_geom_angle_site_symmetry_3
N1 Fe1 N1 88.9(3) 11_454 .
N1 Fe1 N2 88.63(19) 11_454 19_666
N1 Fe1 N2 176.90(19) . 19_666
N1 Fe1 N2 176.90(19) 11_454 17_565
N1 Fe1 N2 88.62(19) . 17_565
N2 Fe1 N2 93.9(3) 19_666 17_565
N1 Fe1 N3 90.47(17) 11_454 .
N1 Fe1 N3 90.31(17) . .
N2 Fe1 N3 91.54(17) 19_666 .
N2 Fe1 N3 87.71(16) 17_565 .
N1 Fe1 N3 90.31(17) 11_454 11_454
N1 Fe1 N3 90.47(17) . 11_454
N2 Fe1 N3 87.71(16) 19_666 11_454
N2 Fe1 N3 91.54(17) 17_565 11_454
N3 Fe1 N3 178.9(2) . 11_454
S2 Hg1 S2 116.42(10) 2_455 .
S2 Hg1 S1 100.94(6) 2_455 2_455
S2 Hg1 S1 119.43(7) . 2_455
S2 Hg1 S1 119.43(7) 2_455 .
S2 Hg1 S1 100.94(6) . .
S1 Hg1 S1 99.46(7) 2_455 .
C1 S1 Hg1 93.9(2) . .
C2 S2 Hg1 99.5(2) . .
C1 N1 Fe1 174.9(5) . .
C2 N2 Fe1 166.5(5) . 17_565
C6 N3 C3 117.0(4) . .
C6 N3 Fe1 121.1(4) . .
C3 N3 Fe1 121.8(3) . .
N1 C1 S1 178.4(5) . .
N2 C2 S2 177.4(6) . .
N3 C3 C4 122.1(5) . .
N3 C3 H3 119.0 . .
C4 C3 H3 119.0 . .
C7 C4 C3 121.6(5) . .
C7 C4 H4 119.2 . .
C3 C4 H4 119.2 . .
C7 C5 C6 120.5(5) . .
C7 C5 H5 119.8 . .
C6 C5 H5 119.8 . .
N3 C6 C5 122.7(5) . .
N3 C6 H6 118.6 . .
C5 C6 H6 118.6 . .
C4 C7 C5 116.1(5) . .
C4 C7 C8 122.0(6) . .
C5 C7 C8 121.9(6) . .
C7 C8 C8 111.4(6) . 17_665
C7 C8 H8A 109.3 . .
C8 C8 H8A 109.3 17_665 .
C7 C8 H8B 109.3 . .
C8 C8 H8B 109.3 17_665 .
H8A C8 H8B 108.0 . .

loop_
_geom_bond_atom_site_label_1
_geom_bond_atom_site_label_2
_geom_bond_distance
_geom_bond_site_symmetry_2
Fe1 N1 2.154(5) 11_454
Fe1 N1 2.154(5) .
Fe1 N2 2.156(5) 19_666
Fe1 N2 2.156(5) 17_565
Fe1 N3 2.194(4) .
Fe1 N3 2.194(4) 11_454
Hg1 S2 2.5028(17) 2_455
Hg1 S2 2.5029(17) .
Hg1 S1 2.5851(16) 2_455
Hg1 S1 2.5852(16) .
S1 C1 1.654(6) .
S2 C2 1.670(6) .
N1 C1 1.147(7) .
N2 C2 1.132(7) .
N2 Fe1 2.156(5) 17_565
N3 C6 1.330(7) .
N3 C3 1.342(6) .
C3 C4 1.371(7) .
C3 H3 0.9300 .
C4 C7 1.361(8) .
C4 H4 0.9300 .
C5 C7 1.375(8) .
C5 C6 1.380(8) .
C5 H5 0.9300 .
C6 H6 0.9300 .
C7 C8 1.514(7) .
C8 C8 1.528(12) 17_665
C8 H8A 0.9700 .
C8 H8B 0.9700 .
